data_2310146
loop_
_publ_author_name
'Dos Santos, Leonardo H. R.'
'Genoni, Alessandro'
'Macchi, Piero'

_publ_section_title
;
 Unconstrained and X-ray constrained extremely localized molecular
 orbitals: analysis of the reconstructed electron density
;
_journal_coeditor_code TD5019
_journal_issue 6
_journal_name_full 'Acta Crystallographica Section A'
_journal_page_first 532
_journal_page_last 551
_journal_paper_doi 10.1107/S2053273314019652
_journal_volume 70
_journal_year 2014
_chemical_compound_source 'crystallized from solution'
_chemical_formula_moiety 'C4 H8 N2 O3'
_chemical_formula_sum 'C4 H8 N2 O3'
_chemical_formula_weight 132.12
_chemical_name_common
;
 glycylglycine
;
_chemical_name_systematic
;
 2-[(2-Aminoacetyl)amino]acetic acid
;
_space_group_IT_number 14
_symmetry_cell_setting monoclinic
_symmetry_Int_Tables_number 14
_symmetry_space_group_name_Hall '-P 2ybc'
_symmetry_space_group_name_H-M 'P 1 21/c 1'
_atom_sites_solution_hydrogens geom
_atom_sites_solution_primary direct
_atom_sites_solution_secondary difmap
_audit_conform_dict_location ftp://ftp.iucr.org/pub/cif_core.dic
_audit_conform_dict_name cif_core.dic
_audit_conform_dict_version 2.3
_audit_creation_date '13-Jan-14 T09:08:47-00:00'
_audit_creation_method 'XD routine XDCIF'
_cell_angle_alpha 90
_cell_angle_beta 106.1510(10)
_cell_angle_gamma 90
_cell_formula_units_Z 4
_cell_length_a 7.97980(10)
_cell_length_b 9.52010(10)
_cell_length_c 7.76430(10)
_cell_measurement_reflns_used 18946
_cell_measurement_temperature 100.1(5)
_cell_measurement_theta_max 52.3720
_cell_measurement_theta_min 2.6510
_cell_measurement_wavelength 0.71073
_cell_volume 566.562(12)
_computing_cell_refinement
;
CrysAlisPro, Agilent Technologies,
Version 1.171.36.28 (release 01-02-2013 CrysAlis171 .NET)
(compiled Feb  1 2013,16:14:44)
;
_computing_data_collection
;
CrysAlisPro, Agilent Technologies,
Version 1.171.36.28 (release 01-02-2013 CrysAlis171 .NET)
(compiled Feb  1 2013,16:14:44)
;
_computing_data_reduction
;
CrysAlisPro, Agilent Technologies,
Version 1.171.36.28 (release 01-02-2013 CrysAlis171 .NET)
(compiled Feb  1 2013,16:14:44)
;
_computing_molecular_graphics 'Volkov et al, (2006)'
_computing_publication_material 'Volkov et al, (2006)'
_computing_structure_refinement 'Volkov et al, (2006)'
_computing_structure_solution 'SHELXS-86 (Sheldrick, 1986)'
_diffrn_ambient_temperature 100.1(5)
_diffrn_detector_area_resol_mean 16.0965
_diffrn_measured_fraction_theta_full 0.9999
_diffrn_measured_fraction_theta_max 0.9961
_diffrn_measurement_details
;
  1 omega   12.00   42.00   1.0000   10.0000
omega____ theta____ kappa____ phi______ frames
    -        0.0000  -99.0000   90.0000 30

  2 omega  -62.00  -13.00   1.0000   10.0000
omega____ theta____ kappa____ phi______ frames
    -      -23.5000  -50.0000    0.0000 49

  3 omega  -99.00  -70.00   1.0000   10.0000
omega____ theta____ kappa____ phi______ frames
    -      -23.5000  -50.0000    0.0000 29

  4 omega   33.00   71.00   1.0000   60.0000
omega____ theta____ kappa____ phi______ frames
    -       80.4440  -38.0000  120.0000 38

  5 omega    7.00  102.00   1.0000   60.0000
omega____ theta____ kappa____ phi______ frames
    -       80.4436  -63.0000 -150.0000 95

  6 omega   20.00  142.00   1.0000   60.0000
omega____ theta____ kappa____ phi______ frames
    -       80.4436   25.0000  120.0000 122

  7 omega   25.00   55.00   1.0000   60.0000
omega____ theta____ kappa____ phi______ frames
    -       80.4436  -50.0000 -150.0000 30

  8 omega   33.00   61.00   1.0000   60.0000
omega____ theta____ kappa____ phi______ frames
    -       80.4436  -25.0000   60.0000 28

  9 omega   60.00   92.00   1.0000   60.0000
omega____ theta____ kappa____ phi______ frames
    -       80.4436  -63.0000   60.0000 32

 10 omega   -1.00   25.00   1.0000   30.0000
omega____ theta____ kappa____ phi______ frames
    -       40.2218   83.0000  -28.7956 26

 11 omega    4.00  110.00   1.0000   30.0000
omega____ theta____ kappa____ phi______ frames
    -       40.2218   77.0000  -90.0000 106

 12 omega  -36.00   60.00   1.0000   30.0000
omega____ theta____ kappa____ phi______ frames
    -       40.2218  -57.0000   60.0000 96

 13 omega  -13.00   23.00   1.0000   30.0000
omega____ theta____ kappa____ phi______ frames
    -       40.2218   96.0000 -162.0720 36

 14 omega    6.00   91.00   1.0000   60.0000
omega____ theta____ kappa____ phi______ frames
    -       80.4436  -96.0000  130.6288 85

 15 omega   -1.00   70.00   1.0000   60.0000
omega____ theta____ kappa____ phi______ frames
    -       80.4436  -38.0000  -60.0000 71

 16 omega   20.00  101.00   1.0000   60.0000
omega____ theta____ kappa____ phi______ frames
    -       80.4436  -99.0000 -141.5172 81

 17 omega  -38.00   76.00   1.0000   10.0000
omega____ theta____ kappa____ phi______ frames
    -        0.0000   57.0000  -60.0000 114

 18 omega  -20.00   32.00   1.0000   10.0000
omega____ theta____ kappa____ phi______ frames
    -      -23.5000  -99.0000  150.0000 52

 19 omega  -41.00   71.00   1.0000   30.0000
omega____ theta____ kappa____ phi______ frames
    -       40.2218  -38.0000  150.0000 112

 20 omega    2.00  116.00   1.0000   30.0000
omega____ theta____ kappa____ phi______ frames
    -       40.2218   57.0000 -180.0000 114

 21 omega    2.00  116.00   1.0000   30.0000
omega____ theta____ kappa____ phi______ frames
    -       40.2218   57.0000   90.0000 114

 22 omega  -15.00  122.00   1.0000   30.0000
omega____ theta____ kappa____ phi______ frames
    -       40.2218   38.0000   60.0000 137

 23 omega  -20.00   95.00   1.0000   30.0000
omega____ theta____ kappa____ phi______ frames
    -       40.2218  -99.0000 -180.0000 115

 24 omega    2.00  116.00   1.0000   30.0000
omega____ theta____ kappa____ phi______ frames
    -       40.2218   57.0000  -90.0000 114

 25 omega   -8.00   34.00   1.0000   30.0000
omega____ theta____ kappa____ phi______ frames
    -       40.2218   87.0000   32.9081 42

 26 omega  -41.00   71.00   1.0000   30.0000
omega____ theta____ kappa____ phi______ frames
    -       40.2218  -38.0000  -90.0000 112

 27 omega   -6.00   45.00   1.0000   30.0000
omega____ theta____ kappa____ phi______ frames
    -       40.2218   82.0000   86.4412 51

 28 omega  -20.00   95.00   1.0000   30.0000
omega____ theta____ kappa____ phi______ frames
    -       40.2218  -99.0000   60.0000 115

 29 omega   39.00  158.00   1.0000   60.0000
omega____ theta____ kappa____ phi______ frames
    -       80.4436   50.0000   30.0000 119

 30 omega   25.00  158.00   1.0000   60.0000
omega____ theta____ kappa____ phi______ frames
    -       80.4436   38.0000  -30.0000 133

 31 omega   39.00  158.00   1.0000   60.0000
omega____ theta____ kappa____ phi______ frames
    -       80.4436   50.0000 -150.0000 119

 32 omega   39.00  147.00   1.0000   60.0000
omega____ theta____ kappa____ phi______ frames
    -       80.4436   50.0000  150.0000 108

 33 omega   -9.00  131.00   1.0000   60.0000
omega____ theta____ kappa____ phi______ frames
    -       80.4436  -91.0000  -60.0000 140

;
_diffrn_measurement_device_type 'SuperNova, Single source at offset, Eos'
_diffrn_measurement_method '\w scans'
_diffrn_orient_matrix_UB_11 -0.0465495000
_diffrn_orient_matrix_UB_12 -0.0498994000
_diffrn_orient_matrix_UB_13 -0.0632097000
_diffrn_orient_matrix_UB_21 0.0535632000
_diffrn_orient_matrix_UB_22 -0.0544157000
_diffrn_orient_matrix_UB_23 0.0484308000
_diffrn_orient_matrix_UB_31 -0.0593842000
_diffrn_orient_matrix_UB_32 -0.0099458000
_diffrn_orient_matrix_UB_33 0.0520250000
_diffrn_radiation_monochromator mirror
_diffrn_radiation_source 'SuperNova (Mo) X-ray Source'
_diffrn_radiation_type 'Mo K\a'
_diffrn_radiation_wavelength 0.7107
_diffrn_reflns_av_R_equivalents 0.0286
_diffrn_reflns_av_sigmaI/netI 0.0381
_diffrn_reflns_limit_h_max 17
_diffrn_reflns_limit_h_min -17
_diffrn_reflns_limit_k_max 21
_diffrn_reflns_limit_k_min -21
_diffrn_reflns_limit_l_max 17
_diffrn_reflns_limit_l_min -17
_diffrn_reflns_number 38933
_diffrn_reflns_theta_full 52.0093
_diffrn_reflns_theta_max 52.5936
_diffrn_reflns_theta_min 2.1392
_exptl_absorpt_coefficient_mu 0.133
_exptl_absorpt_correction_T_max 0.991
_exptl_absorpt_correction_T_min 0.974
_exptl_absorpt_correction_type analytical
_exptl_absorpt_process_details
;
CrysAlisPro, Agilent Technologies,
Version 1.171.36.28 (release 01-02-2013 CrysAlis171 .NET)
(compiled Feb  1 2013,16:14:44)
Analytical numeric absorption correction using a multifaceted crystal
   model based on expressions derived by R.C. Clark & J.S. Reid.
(Clark, R. C. & Reid, J. S. (1995). Acta Cryst. A51, 887-897)
;
_exptl_crystal_colour colorless
_exptl_crystal_density_diffrn 1.549
_exptl_crystal_density_method 'not measured'
_exptl_crystal_description prism
_exptl_crystal_F_000 280
_exptl_crystal_size_max 0.20
_exptl_crystal_size_mid 0.17
_exptl_crystal_size_min 0.07
_refine_diff_density_max 0.143
_refine_diff_density_min -0.137
_refine_diff_density_rms 0.031
_refine_ls_extinction_coef 0.315(15)
_refine_ls_extinction_expression
;
        Becker, P.J. & Coppens, P. (1974) Acta Cryst., A30, 129-153.
;
_refine_ls_extinction_method 'Becker-Coppens type 1 Lorentzian isotropic'
_refine_ls_goodness_of_fit_ref 0.804
_refine_ls_hydrogen_treatment mixed
_refine_ls_matrix_type full
_refine_ls_number_parameters 271
_refine_ls_number_reflns 5467
_refine_ls_number_restraints 0
_refine_ls_R_factor_all 0.029
_refine_ls_R_factor_gt 0.017
_refine_ls_shift/su_max 0.00001
_refine_ls_shift/su_mean 0
_refine_ls_structure_factor_coef Fsqd
_refine_ls_weighting_details
;
        calc w2 = 1/[s^2^(Fo^2^)]
;
_refine_ls_weighting_scheme calc
_refine_ls_wR_factor_ref 0.034
_reflns_number_gt 5262
_reflns_number_total 6597
_reflns_threshold_expression >2\s(I)
_cod_data_source_file td5019sup1.cif
_cod_data_source_block I
_cod_depositor_comments 'Adding full bibliography for 2310146.cif.'
_cod_original_sg_symbol_H-M 'P 21/c'
_cod_database_code 2310146

loop_
_symmetry_equiv_pos_as_xyz
'x, y, z'
'-x, y+1/2, -z+1/2'
'-x, -y, -z'
'x, -y-1/2, z-1/2'

loop_
_atom_local_axes_atom_label
_atom_local_axes_atom0
_atom_local_axes_ax1
_atom_local_axes_atom1
_atom_local_axes_atom2
_atom_local_axes_ax2
O(1) C(2) X O(1) N(2) Y
O(2) C(4) X O(2) O(3) Y
O(3) C(4) X O(3) O(2) Y
N(1) C(1) Z N(1) H(1) X
N(2) C(3) X N(2) C(2) Y
C(1) C(2) X C(1) N(1) Y
C(2) O(1) X C(2) N(2) Y
C(3) C(4) X C(3) N(2) Y
C(4) C(3) Z C(4) O(2) X
H(1) N(1) Z H(1) H(2) Y
H(2) N(1) Z H(2) H(1) Y
H(3) N(1) Z H(3) H(1) Y
H(4) C(1) Z H(4) H(5) Y
H(5) C(1) Z H(5) H(4) Y
H(6) N(2) Z H(6) C(2) Y
H(7) C(3) Z H(7) H(8) Y
H(8) C(3) Z H(8) H(7) Y

loop_
_atom_rho_multipole_atom_label
_atom_rho_multipole_coeff_Pv
_atom_rho_multipole_coeff_P00
_atom_rho_multipole_coeff_P11
_atom_rho_multipole_coeff_P1-1
_atom_rho_multipole_coeff_P10
_atom_rho_multipole_coeff_P20
_atom_rho_multipole_coeff_P21
_atom_rho_multipole_coeff_P2-1
_atom_rho_multipole_coeff_P22
_atom_rho_multipole_coeff_P2-2
_atom_rho_multipole_coeff_P30
_atom_rho_multipole_coeff_P31
_atom_rho_multipole_coeff_P3-1
_atom_rho_multipole_coeff_P32
_atom_rho_multipole_coeff_P3-2
_atom_rho_multipole_coeff_P33
_atom_rho_multipole_coeff_P3-3
_atom_rho_multipole_coeff_P40
_atom_rho_multipole_coeff_P41
_atom_rho_multipole_coeff_P4-1
_atom_rho_multipole_coeff_P42
_atom_rho_multipole_coeff_P4-2
_atom_rho_multipole_coeff_P43
_atom_rho_multipole_coeff_P4-3
_atom_rho_multipole_coeff_P44
_atom_rho_multipole_coeff_P4-4
_atom_rho_multipole_kappa
_atom_rho_multipole_kappa_prime0
_atom_rho_multipole_kappa_prime1
_atom_rho_multipole_kappa_prime2
_atom_rho_multipole_kappa_prime3
_atom_rho_multipole_kappa_prime4
_atom_rho_multipole_radial_slater_n0
_atom_rho_multipole_radial_slater_zeta0
_atom_rho_multipole_radial_slater_n1
_atom_rho_multipole_radial_slater_zeta1
_atom_rho_multipole_radial_slater_n2
_atom_rho_multipole_radial_slater_zeta2
_atom_rho_multipole_radial_slater_n3
_atom_rho_multipole_radial_slater_zeta3
_atom_rho_multipole_radial_slater_n4
_atom_rho_multipole_radial_slater_zeta4
O(1) 6.23(3) 0 -0.082(8) 0.003(5) 0 -0.053(7) 0 0 -0.041(6) 0.005(5) 0 0.002(5) -0.011(5) 0 0 0.036(5) -0.001(4) -0.008(7) 0 0 0.006(7) 0.008(6) 0 0 0.002(6) 0.004(5) 0.9860(18) 0.99(4) 0.987168 0.987168 0.987168 0.987168 2 4.466 2 4.466 2 4.466 3 4.466 4 4.466
O(2) 6.30(3) 0 -0.093(9) 0.002(6) 0 -0.049(6) 0 0 -0.048(7) 0.011(6) 0 -0.018(6) -0.008(5) 0 0 0.052(6) 0.014(5) 0.010(8) 0 0 -0.003(7) -0.005(7) 0 0 0.014(7) 0.013(6) 0.9833(18) 0.85(3) 0.8453 0.8453 0.8453 0.8453 2 4.466 2 4.466 2 4.466 3 4.466 4 4.466
O(3) 6.30(3) 0 -0.072(10) 0.019(7) 0 -0.058(7) 0 0 -0.058(7) -0.002(6) 0 -0.011(7) 0.015(6) 0 0 0.032(6) 0.000(6) 0.010(9) 0 0 -0.022(8) 0.006(8) 0 0 0.016(7) 0.000(7) 0.9825(18) 0.81(4) 0.805155 0.805155 0.805155 0.805155 2 4.466 2 4.466 2 4.466 3 4.466 4 4.466
N(1) 5.34(6) 0 0 0 -0.056(9) -0.052(8) 0 0 0 0 0.228(15) 0 0 0 0 0.175(13) 0 0.035(11) 0 0 0 0 -0.066(12) 0 0 0 0.981(4) 0.88(2) 0.877937 0.877937 0.877937 0.877937 2 3.83936 2 3.83936 2 3.83936 3 3.83936 4 3.83936
N(2) 5.07(4) 0 -0.025(8) -0.010(8) 0 -0.017(7) 0 0 -0.018(7) 0.012(7) 0 -0.032(6) 0.025(6) 0 0 0.192(15) -0.006(6) 0.007(8) 0 0 -0.012(8) -0.016(8) 0 0 0.006(8) 0.020(8) 0.996(3) 0.95(3) 0.945045 0.945045 0.945045 0.945045 2 3.83936 2 3.83936 2 3.83936 3 3.83936 4 3.83936
C(1) 4.14(7) 0 -0.015(10) -0.109(11) 0 0.075(8) 0 0 0.034(7) 0.057(8) 0 -0.144(13) -0.216(16) 0 0 0.188(14) -0.059(8) 0.033(11) 0 0 -0.025(11) 0.063(13) 0 0 0.041(10) 0.039(10) 0.996(5) 0.96(2) 0.960731 0.960731 0.960731 0.960731 2 3.1762 2 3.1762 2 3.1762 3 3.1762 4 3.1762
C(2) 4.12(6) 0 0.055(12) 0.006(11) 0 -0.300(15) 0 0 0.098(10) -0.023(9) 0 -0.000(9) 0.018(9) 0 0 0.37(2) 0.010(9) 0.038(13) 0 0 0.011(11) -0.004(11) 0 0 -0.015(14) -0.012(14) 0.993(5) 0.903(18) 0.902557 0.902557 0.902557 0.902557 2 3.1762 2 3.1762 2 3.1762 3 3.1762 4 3.1762
C(3) 4.20(8) 0 -0.014(12) -0.106(14) 0 0.037(10) 0 0 0.021(9) 0.078(9) 0 -0.127(14) -0.212(18) 0 0 0.222(18) -0.052(9) 0.063(13) 0 0 -0.038(14) 0.066(15) 0 0 0.003(12) 0.069(11) 0.993(5) 0.90(2) 0.899585 0.899585 0.899585 0.899585 2 3.1762 2 3.1762 2 3.1762 3 3.1762 4 3.1762
C(4) 4.14(6) 0 0 0 -0.052(12) 0.070(10) 0 0 0.288(16) 0 0.32(2) 0 0 -0.241(18) 0 0 0 0.049(14) 0 0 -0.009(13) 0 0 0 0.004(11) 0 0.981(5) 0.923(18) 0.923314 0.923314 0.923314 0.923314 2 3.1762 2 3.1762 2 3.1762 3 3.1762 4 3.1762
H(1) 0.67(2) 0 0 0 0.098(19) 0.055(12) 0 0 0 0 0 0 0 0 0 0 0 0 0 0 0 0 0 0 0 0 1.225(15) 1.29 1.29 1.29 1.29 1.29 0 2 1 2 2 2 3 2 4 2
H(2) 0.70(2) 0 0 0 0.07(2) 0.068(12) 0 0 0 0 0 0 0 0 0 0 0 0 0 0 0 0 0 0 0 0 1.225(15) 1.29 1.29 1.29 1.29 1.29 0 2 1 2 2 2 3 2 4 2
H(3) 0.69(2) 0 0 0 0.08(2) 0.068(11) 0 0 0 0 0 0 0 0 0 0 0 0 0 0 0 0 0 0 0 0 1.225(15) 1.29 1.29 1.29 1.29 1.29 0 2 1 2 2 2 3 2 4 2
H(4) 0.82(3) 0 0 0 0.11(2) 0.032(13) 0 0 0 0 0 0 0 0 0 0 0 0 0 0 0 0 0 0 0 0 1.225(15) 1.29 1.29 1.29 1.29 1.29 0 2 1 2 2 2 3 2 4 2
H(5) 0.86(3) 0 0 0 0.10(2) 0.056(12) 0 0 0 0 0 0 0 0 0 0 0 0 0 0 0 0 0 0 0 0 1.225(15) 1.29 1.29 1.29 1.29 1.29 0 2 1 2 2 2 3 2 4 2
H(6) 0.76(2) 0 0 0 0.12(2) 0.070(13) 0 0 0 0 0 0 0 0 0 0 0 0 0 0 0 0 0 0 0 0 1.225(15) 1.29 1.29 1.29 1.29 1.29 0 2 1 2 2 2 3 2 4 2
H(7) 0.84(3) 0 0 0 0.04(3) 0.020(12) 0 0 0 0 0 0 0 0 0 0 0 0 0 0 0 0 0 0 0 0 1.225(15) 1.29 1.29 1.29 1.29 1.29 0 2 1 2 2 2 3 2 4 2
H(8) 0.83(3) 0 0 0 0.02(3) 0.028(11) 0 0 0 0 0 0 0 0 0 0 0 0 0 0 0 0 0 0 0 0 1.225(15) 1.29 1.29 1.29 1.29 1.29 0 2 1 2 2 2 3 2 4 2

loop_
_atom_site_aniso_label
_atom_site_aniso_U_11
_atom_site_aniso_U_22
_atom_site_aniso_U_33
_atom_site_aniso_U_12
_atom_site_aniso_U_13
_atom_site_aniso_U_23
O(1) 0.01203(5) 0.00617(5) 0.01492(5) -0.00086(4) -0.00220(6) 0.00003(4)
O(2) 0.01467(5) 0.00754(5) 0.00871(4) -0.00037(3) 0.00073(4) -0.00020(3)
O(3) 0.01463(6) 0.01500(6) 0.00925(4) 0.00252(4) -0.00372(5) 0.00163(4)
N(1) 0.00792(4) 0.00848(4) 0.00821(4) -0.00040(3) -0.00040(3) -0.00052(3)
N(2) 0.00828(4) 0.00664(5) 0.01037(5) -0.00030(3) -0.00192(4) -0.00025(3)
C(1) 0.00865(5) 0.00852(5) 0.00828(5) -0.00063(4) -0.00009(4) 0.00110(4)
C(2) 0.00763(5) 0.00638(5) 0.00834(5) -0.00032(3) -0.00027(4) -0.00028(3)
C(3) 0.00975(5) 0.00798(5) 0.01162(5) 0.00147(4) -0.00240(5) -0.00127(4)
C(4) 0.00816(5) 0.00839(5) 0.00671(4) 0.00006(4) 0.00000(4) 0.00044(4)
H(1) 0.022139 0.012909 0.027241 -0.001034 0.005879 -0.00234
H(2) 0.017571 0.025762 0.0177 0.001374 -0.002732 0.003858
H(3) 0.022254 0.031527 0.017383 -0.001701 0.008346 -0.00548
H(4) 0.024092 0.039383 0.016436 -0.005577 0.005107 0.000438
H(5) 0.028025 0.014228 0.033315 0.001771 -0.001419 -0.002627
H(6) 0.026408 0.011544 0.025926 -0.000877 -0.002659 0.001579
H(7) 0.020947 0.036523 0.029184 0.005944 0.003484 -0.011311
H(8) 0.03135 0.020489 0.028964 -0.004508 -0.000788 0.007698

loop_
_atom_site_label
_atom_site_fract_x
_atom_site_fract_y
_atom_site_fract_z
_atom_site_occupancy
_atom_site_symmetry_multiplicity
_atom_site_U_iso_or_equiv
O(1) 0.52239(2) 0.29943(2) 0.74308(2) 1 4 0.012
O(2) 0.17454(2) -0.073257(19) 0.41074(2) 1 4 0.011
O(3) 0.02791(2) 0.10922(2) 0.25966(2) 1 4 0.014
N(1) 0.82464(2) 0.168100(14) 0.922223(18) 1 4 0.009
N(2) 0.383192(19) 0.092477(17) 0.662451(19) 1 4 0.009
C(1) 0.65709(2) 0.093814(17) 0.89735(2) 1 4 0.009
C(2) 0.515165(19) 0.170226(16) 0.757892(19) 1 4 0.008
C(3) 0.23607(2) 0.157412(18) 0.53382(2) 1 4 0.011
C(4) 0.138272(19) 0.055291(15) 0.390060(19) 1 4 0.008
H(1) 0.8104(8) 0.2717(18) 0.9394(7) 1 4 0.021
H(2) 0.9086(16) 0.1331(8) 1.032(2) 1 4 0.022
H(3) 0.8671(10) 0.1518(6) 0.813(2) 1 4 0.023
H(4) 0.6226(9) 0.0985(6) 1.024(2) 1 4 0.027
H(5) 0.6705(7) -0.0133(16) 0.8619(9) 1 4 0.027
H(6) 0.3905(7) -0.0115(18) 0.6656(7) 1 4 0.023
H(7) 0.1479(17) 0.1971(9) 0.5978(13) 1 4 0.030
H(8) 0.2795(12) 0.2382(16) 0.4727(14) 1 4 0.029

loop_
_exptl_crystal_face_index_h
_exptl_crystal_face_index_k
_exptl_crystal_face_index_l
_exptl_crystal_face_perp_dist
_exptl_oxdiff_crystal_face_indexfrac_h
_exptl_oxdiff_crystal_face_indexfrac_k
_exptl_oxdiff_crystal_face_indexfrac_l
_exptl_oxdiff_crystal_face_x
_exptl_oxdiff_crystal_face_y
_exptl_oxdiff_crystal_face_z
1 0 0 0.0446 1.0000 0.0000 0.0000 -0.0465 0.0536 -0.0594
-1 0 0 0.0226 -1.0000 -0.0000 -0.0000 0.0465 -0.0536 0.0594
1 1 -1 0.0894 1.0000 1.0000 -1.0000 -0.0332 -0.0493 -0.1214
-1 -1 1 0.0274 -1.0000 -1.0000 1.0000 0.0332 0.0493 0.1214
-1 1 1 0.0334 -1.0000 1.0000 1.0000 -0.0666 -0.0595 0.1015
1 -1 -1 0.0884 1.0000 -1.0000 -1.0000 0.0666 0.0595 -0.1015

loop_
_geom_angle_atom_site_label_1
_geom_angle_atom_site_label_2
_geom_angle_atom_site_label_3
_geom_angle
_geom_angle_site_symmetry_1
_geom_angle_site_symmetry_2
_geom_angle_site_symmetry_3
_geom_angle_publ_flag
H(1) N(1) H(2) 107.0(4) 1_555 1_555 1_555 yes
H(1) N(1) H(3) 109.8(4) 1_555 1_555 1_555 yes
H(2) N(1) H(3) 111.7(10) 1_555 1_555 1_555 yes
C(2) N(2) C(3) 120.637(15) 1_555 1_555 1_555 yes
C(2) N(2) H(6) 120.6(3) 1_555 1_555 1_555 yes
C(3) N(2) H(6) 118.2(3) 1_555 1_555 1_555 yes
C(2) C(1) H(4) 107.3(3) 1_555 1_555 1_555 yes
C(2) C(1) H(5) 112.4(3) 1_555 1_555 1_555 yes
H(4) C(1) H(5) 109.8(4) 1_555 1_555 1_555 yes
O(1) C(2) N(2) 123.419(16) 1_555 1_555 1_555 yes
O(1) C(2) C(1) 119.851(15) 1_555 1_555 1_555 yes
N(2) C(2) C(1) 116.653(14) 1_555 1_555 1_555 yes
N(2) C(3) C(4) 112.603(13) 1_555 1_555 1_555 yes
N(2) C(3) H(7) 110.6(3) 1_555 1_555 1_555 yes
N(2) C(3) H(8) 109.2(3) 1_555 1_555 1_555 yes
C(4) C(3) H(7) 107.8(3) 1_555 1_555 1_555 yes
C(4) C(3) H(8) 108.3(3) 1_555 1_555 1_555 yes
H(7) C(3) H(8) 108.3(5) 1_555 1_555 1_555 yes
O(2) C(4) O(3) 125.966(17) 1_555 1_555 1_555 yes
O(2) C(4) C(3) 118.376(14) 1_555 1_555 1_555 yes
O(3) C(4) C(3) 115.656(15) 1_555 1_555 1_555 yes

loop_
_geom_bond_atom_site_label_1
_geom_bond_atom_site_label_2
_geom_bond_distance
_geom_bond_site_symmetry_1
_geom_bond_site_symmetry_2
_geom_bond_publ_flag
O(1) C(2) 1.2382(3) 1_555 1_555 yes
O(2) C(4) 1.2575(2) 1_555 1_555 yes
O(3) C(4) 1.2522(2) 1_555 1_555 yes
N(1) H(1) 1.006(18) 1_555 1_555 yes
N(1) H(2) 0.985(18) 1_555 1_555 yes
N(1) H(3) 1.006(19) 1_555 1_555 yes
N(2) C(2) 1.3311(2) 1_555 1_555 yes
N(2) C(3) 1.4511(2) 1_555 1_555 yes
N(2) H(6) 0.992(17) 1_555 1_555 yes
C(1) C(2) 1.5172(2) 1_555 1_555 yes
C(1) H(4) 1.092(18) 1_555 1_555 yes
C(1) H(5) 1.070(16) 1_555 1_555 yes
C(3) C(4) 1.5217(2) 1_555 1_555 yes
C(3) H(7) 1.038(19) 1_555 1_555 yes
C(3) H(8) 1.01(2) 1_555 1_555 yes

loop_
_geom_hbond_atom_site_label_D
_geom_hbond_atom_site_label_H
_geom_hbond_atom_site_label_A
_geom_hbond_distance_DH
_geom_hbond_distance_HA
_geom_hbond_distance_DA
_geom_hbond_angle_DHA
_geom_hbond_site_symmetry_A
_geom_hbond_publ_flag
N1 H1 O2 1.01(2) 1.86(2) 2.7819(3) 150.0(3) 2_656 yes
N1 H2 O3 0.98(2) 1.77(2) 2.7285(3) 162.3(7) 1_656 yes
N1 H3 O2 1.01(2) 1.83(2) 2.7400(3) 147.6(8) 3_656 yes
N2 H6 O1 0.99(2) 1.98(2) 2.9295(3) 158.1(7) 2_646 yes
C1 H4 O1 1.09(2) 2.29(2) 3.3167(3) 156.1(6) 4_566 yes
C1 H5 O1 1.07(2) 2.34(1) 3.1976(3) 135.4(7) 2_646 yes

loop_
_geom_torsion_atom_site_label_1
_geom_torsion_atom_site_label_2
_geom_torsion_atom_site_label_3
_geom_torsion_atom_site_label_4
_geom_torsion
_geom_torsion_site_symmetry_1
_geom_torsion_site_symmetry_2
_geom_torsion_site_symmetry_3
_geom_torsion_site_symmetry_4
_geom_torsion_publ_flag
C(3) N(2) C(2) O(1) -0.647(17) 1_555 1_555 1_555 1_555 yes
C(3) N(2) C(2) C(1) 176.15(2) 1_555 1_555 1_555 1_555 yes
C(2) N(2) C(3) C(4) 157.27(2) 1_555 1_555 1_555 1_555 yes
C(2) N(2) C(3) H(7) -82.1(6) 1_555 1_555 1_555 1_555 yes
C(2) N(2) C(3) H(8) 37.0(7) 1_555 1_555 1_555 1_555 yes
H(6) N(2) C(2) O(1) 171.1(7) 1_555 1_555 1_555 1_555 yes
H(6) N(2) C(2) C(1) -12.1(7) 1_555 1_555 1_555 1_555 yes
H(6) N(2) C(3) C(4) -14.6(7) 1_555 1_555 1_555 1_555 yes
H(6) N(2) C(3) H(7) 106.0(9) 1_555 1_555 1_555 1_555 yes
H(6) N(2) C(3) H(8) -134.9(10) 1_555 1_555 1_555 1_555 yes
H(4) C(1) C(2) O(1) 84.8(6) 1_555 1_555 1_555 1_555 yes
H(4) C(1) C(2) N(2) -92.1(6) 1_555 1_555 1_555 1_555 yes
H(5) C(1) C(2) O(1) -154.4(6) 1_555 1_555 1_555 1_555 yes
H(5) C(1) C(2) N(2) 28.7(6) 1_555 1_555 1_555 1_555 yes
N(2) C(3) C(4) O(2) 10.551(15) 1_555 1_555 1_555 1_555 yes
N(2) C(3) C(4) O(3) -169.08(2) 1_555 1_555 1_555 1_555 yes
H(7) C(3) C(4) O(2) -111.7(6) 1_555 1_555 1_555 1_555 yes
H(7) C(3) C(4) O(3) 68.7(6) 1_555 1_555 1_555 1_555 yes
H(8) C(3) C(4) O(2) 131.4(7) 1_555 1_555 1_555 1_555 yes
H(8) C(3) C(4) O(3) -48.3(7) 1_555 1_555 1_555 1_555 yes
